data_4131935
loop_
_publ_author_name
'Qiao, Yusen'
'Sergentu, Dumitru-Claudiu'
'Yin, Haolin'
'Zabula, Alexander V.'
'Cheisson, Thibault'
'McSkimming, Alex'
'Manor, Brian C.'
'Carroll, Patrick J.'
'Anna, Jessica M.'
'Autschbach, Jochen'
'Schelter, Eric J.'

_publ_section_title
;
 Understanding and Controlling the Emission Brightness and Color of
 Molecular Cerium Luminophores.
;
_journal_issue 13
_journal_name_full 'Journal of the American Chemical Society'
_journal_page_first 4588
_journal_page_last 4595
_journal_paper_doi 10.1021/jacs.7b13339
_journal_volume 140
_journal_year 2018
_chemical_formula_moiety 'C57 H72 Ce1 N9'
_chemical_formula_sum 'C57 H72 Ce N9'
_chemical_formula_weight 1023.35
_space_group_crystal_system trigonal
_space_group_IT_number 167
_space_group_name_Hall '-R 3 2"c'
_space_group_name_H-M_alt 'R -3 c :H'
_atom_sites_solution_hydrogens geom
_audit_creation_date 2015-12-03
_audit_creation_method
;
Olex2 1.2
(compiled 2015.09.30 svn.r3233 for OlexSys, GUI svn.r5103)
;
_cell_angle_alpha 90
_cell_angle_beta 90
_cell_angle_gamma 120
_cell_formula_units_Z 12
_cell_length_a 18.626(3)
_cell_length_b 18.626(3)
_cell_length_c 55.983(11)
_cell_measurement_reflns_used 9761
_cell_measurement_temperature 100
_cell_measurement_theta_max 27.48
_cell_measurement_theta_min 2.44
_cell_volume 16820(5)
_computing_data_collection 'Bruker APEX2 v2014.11-0'
_computing_data_reduction 'Bruker SAINT v8.34A'
_computing_publication_material 'Olex2 (Dolomanov et al., 2009)'
_computing_structure_refinement 'XL (Sheldrick, 2008)'
_computing_structure_solution 'ShelXS-1997 (Sheldrick, 2008)'
_diffrn_ambient_temperature 100
_diffrn_measured_fraction_theta_full 1.000
_diffrn_measured_fraction_theta_max 0.997
_diffrn_measurement_device 'CCD Area Detector'
_diffrn_measurement_device_type 'Bruker APEXII'
_diffrn_measurement_method '\w and \f scans'
_diffrn_radiation_monochromator graphite
_diffrn_radiation_type MoK\a
_diffrn_radiation_wavelength 0.71073
_diffrn_reflns_av_R_equivalents 0.0382
_diffrn_reflns_av_unetI/netI 0.0120
_diffrn_reflns_Laue_measured_fraction_full 1.000
_diffrn_reflns_Laue_measured_fraction_max 0.997
_diffrn_reflns_limit_h_max 24
_diffrn_reflns_limit_h_min -24
_diffrn_reflns_limit_k_max 23
_diffrn_reflns_limit_k_min -23
_diffrn_reflns_limit_l_max 72
_diffrn_reflns_limit_l_min -72
_diffrn_reflns_number 123114
_diffrn_reflns_point_group_measured_fraction_full 1.000
_diffrn_reflns_point_group_measured_fraction_max 0.997
_diffrn_reflns_theta_full 25.242
_diffrn_reflns_theta_max 27.528
_diffrn_reflns_theta_min 1.457
_diffrn_source 'sealed tube'
_exptl_absorpt_coefficient_mu 0.854
_exptl_absorpt_correction_T_max 0.7456
_exptl_absorpt_correction_T_min 0.6643
_exptl_absorpt_correction_type multi-scan
_exptl_absorpt_process_details 'SADABS v2014/4'
_exptl_crystal_density_diffrn 1.212
_exptl_crystal_description prism
_exptl_crystal_F_000 6420
_exptl_crystal_size_max 0.25
_exptl_crystal_size_mid 0.13
_exptl_crystal_size_min 0.10
_refine_diff_density_max 2.841
_refine_diff_density_min -0.853
_refine_diff_density_rms 0.089
_refine_ls_extinction_method none
_refine_ls_goodness_of_fit_ref 1.120
_refine_ls_hydrogen_treatment constr
_refine_ls_matrix_type full
_refine_ls_number_parameters 206
_refine_ls_number_reflns 4292
_refine_ls_number_restraints 0
_refine_ls_restrained_S_all 1.120
_refine_ls_R_factor_all 0.0479
_refine_ls_R_factor_gt 0.0375
_refine_ls_shift/su_max 0.000
_refine_ls_shift/su_mean 0.000
_refine_ls_structure_factor_coef Fsqd
_refine_ls_weighting_details 'w=1/[\s^2^(Fo^2^)+(0.0313P)^2^+180.4821P] where P=(Fo^2^+2Fc^2^)/3'
_refine_ls_weighting_scheme calc
_refine_ls_wR_factor_gt 0.0978
_refine_ls_wR_factor_ref 0.1051
_reflns_number_gt 3535
_reflns_number_total 4292
_reflns_threshold_expression 'I > 2\s(I)'
_cod_data_source_file ja7b13339_si_002.cif
_cod_data_source_block 4741
_cod_original_cell_volume 16820(6)
_cod_original_sg_symbol_H-M 'R -3 c'
_cod_database_code 4131935

loop_
_space_group_symop_operation_xyz
'x, y, z'
'-y, x-y, z'
'-x+y, -x, z'
'-x+y, y, z+1/2'
'x, x-y, z+1/2'
'-y, -x, z+1/2'
'x+2/3, y+1/3, z+1/3'
'-y+2/3, x-y+1/3, z+1/3'
'-x+y+2/3, -x+1/3, z+1/3'
'-x+y+2/3, y+1/3, z+5/6'
'x+2/3, x-y+1/3, z+5/6'
'-y+2/3, -x+1/3, z+5/6'
'x+1/3, y+2/3, z+2/3'
'-y+1/3, x-y+2/3, z+2/3'
'-x+y+1/3, -x+2/3, z+2/3'
'-x+y+1/3, y+2/3, z+7/6'
'x+1/3, x-y+2/3, z+7/6'
'-y+1/3, -x+2/3, z+7/6'
'-x, -y, -z'
'y, -x+y, -z'
'x-y, x, -z'
'x-y, -y, -z-1/2'
'-x, -x+y, -z-1/2'
'y, x, -z-1/2'
'-x+2/3, -y+1/3, -z+1/3'
'y+2/3, -x+y+1/3, -z+1/3'
'x-y+2/3, x+1/3, -z+1/3'
'x-y+2/3, -y+1/3, -z-1/6'
'-x+2/3, -x+y+1/3, -z-1/6'
'y+2/3, x+1/3, -z-1/6'
'-x+1/3, -y+2/3, -z+2/3'
'y+1/3, -x+y+2/3, -z+2/3'
'x-y+1/3, x+2/3, -z+2/3'
'x-y+1/3, -y+2/3, -z+1/6'
'-x+1/3, -x+y+2/3, -z+1/6'
'y+1/3, x+2/3, -z+1/6'

loop_
_atom_site_label
_atom_site_type_symbol
_atom_site_fract_x
_atom_site_fract_y
_atom_site_fract_z
_atom_site_U_iso_or_equiv
_atom_site_adp_type
_atom_site_occupancy
_atom_site_site_symmetry_order
_atom_site_calc_flag
_atom_site_refinement_flags_posn
_atom_site_refinement_flags_adp
_atom_site_refinement_flags_occupancy
Ce1 Ce 0.3333 0.6667 0.08784(2) 0.01588(9) Uani 1 3 d S T P
N1 N 0.36618(17) 0.56363(17) 0.06907(5) 0.0230(6) Uani 1 1 d . . .
N2 N 0.41798(16) 0.61030(16) 0.10599(4) 0.0208(5) Uani 1 1 d . . .
N3 N 0.45143(16) 0.51394(17) 0.08674(5) 0.0218(6) Uani 1 1 d . . .
C1 C 0.41122(19) 0.56336(19) 0.08730(5) 0.0221(6) Uani 1 1 d . . .
C2 C 0.3415(2) 0.5039(2) 0.04950(6) 0.0258(7) Uani 1 1 d . . .
H2 H 0.3630 0.4664 0.0525 0.034 Uiso 1 1 calc R . .
C3 C 0.3765(3) 0.5487(3) 0.02618(6) 0.0399(9) Uani 1 1 d . . .
H3a H 0.3554 0.5854 0.0230 0.060 Uiso 1 1 calc GR . .
H3b H 0.3605 0.5090 0.0135 0.060 Uiso 1 1 calc GR . .
H3c H 0.4359 0.5801 0.0272 0.060 Uiso 1 1 calc GR . .
C4 C 0.2468(2) 0.4535(2) 0.04837(7) 0.0351(8) Uani 1 1 d . . .
H4a H 0.2258 0.4202 0.0625 0.053 Uiso 1 1 calc GR . .
H4b H 0.2300 0.4182 0.0346 0.053 Uiso 1 1 calc GR . .
H4c H 0.2250 0.4905 0.0473 0.053 Uiso 1 1 calc GR . .
C5 C 0.48664(19) 0.6372(2) 0.12314(6) 0.0220(6) Uani 1 1 d . . .
H5 H 0.5231 0.6165 0.1179 0.029 Uiso 1 1 calc R . .
C6 C 0.5355(2) 0.7320(2) 0.12321(6) 0.0251(7) Uani 1 1 d . . .
H6a H 0.5608 0.7517 0.1079 0.038 Uiso 1 1 calc GR . .
H6b H 0.5777 0.7511 0.1353 0.038 Uiso 1 1 calc GR . .
H6c H 0.4986 0.7528 0.1265 0.038 Uiso 1 1 calc GR . .
C7 C 0.4543(2) 0.6043(2) 0.14790(6) 0.0292(7) Uani 1 1 d . . .
H7a H 0.4163 0.6221 0.1528 0.044 Uiso 1 1 calc GR . .
H7b H 0.4998 0.6250 0.1589 0.044 Uiso 1 1 calc GR . .
H7c H 0.4262 0.5448 0.1477 0.044 Uiso 1 1 calc GR . .
C8 C 0.5133(2) 0.5336(2) 0.06893(5) 0.0214(6) Uani 1 1 d . . .
C9 C 0.5659(2) 0.6160(2) 0.06259(6) 0.0253(7) Uani 1 1 d . . .
H9 H 0.5630 0.6582 0.0706 0.034 Uiso 1 1 calc R . .
C10 C 0.6224(2) 0.6348(2) 0.04431(6) 0.0299(7) Uani 1 1 d . . .
H10 H 0.6569 0.6898 0.0399 0.040 Uiso 1 1 calc R . .
C11 C 0.6283(2) 0.5728(2) 0.03257(6) 0.0302(7) Uani 1 1 d . . .
H11 H 0.6662 0.5860 0.0202 0.040 Uiso 1 1 calc R . .
C12 C 0.5777(2) 0.4911(2) 0.03925(6) 0.0309(7) Uani 1 1 d . . .
H12 H 0.5825 0.4495 0.0315 0.041 Uiso 1 1 calc R . .
C13 C 0.5193(2) 0.4706(2) 0.05750(6) 0.0254(6) Uani 1 1 d . . .
H13 H 0.4850 0.4156 0.0619 0.034 Uiso 1 1 calc R . .
C14 C 0.4412(2) 0.4609(2) 0.10609(5) 0.0223(6) Uani 1 1 d . . .
C15 C 0.3631(2) 0.4136(2) 0.11639(6) 0.0256(7) Uani 1 1 d . . .
H15 H 0.3176 0.4142 0.1098 0.034 Uiso 1 1 calc R . .
C16 C 0.3530(2) 0.3656(2) 0.13643(6) 0.0292(7) Uani 1 1 d . . .
H16 H 0.3009 0.3347 0.1433 0.039 Uiso 1 1 calc R . .
C17 C 0.4203(2) 0.3635(2) 0.14618(6) 0.0321(8) Uani 1 1 d . . .
H17 H 0.4138 0.3325 0.1599 0.043 Uiso 1 1 calc R . .
C18 C 0.4976(2) 0.4082(2) 0.13538(6) 0.0314(8) Uani 1 1 d . . .
H18 H 0.5424 0.4054 0.1416 0.042 Uiso 1 1 calc R . .
C19 C 0.5089(2) 0.4568(2) 0.11540(6) 0.0251(7) Uani 1 1 d . . .
H19 H 0.5608 0.4864 0.1083 0.033 Uiso 1 1 calc R . .

loop_
_atom_site_aniso_label
_atom_site_aniso_U_11
_atom_site_aniso_U_22
_atom_site_aniso_U_33
_atom_site_aniso_U_23
_atom_site_aniso_U_13
_atom_site_aniso_U_12
Ce1 0.01295(11) 0.01295(11) 0.02174(15) 0.000 0.000 0.00647(5)
N1 0.0258(14) 0.0258(14) 0.0212(13) -0.0050(11) -0.0043(11) 0.0156(12)
N2 0.0222(13) 0.0255(14) 0.0186(12) -0.0039(10) -0.0026(10) 0.0150(12)
N3 0.0244(14) 0.0249(14) 0.0215(12) -0.0006(10) 0.0017(10) 0.0164(12)
C1 0.0220(15) 0.0219(15) 0.0242(15) 0.0002(12) 0.0009(12) 0.0124(13)
C2 0.0280(17) 0.0276(17) 0.0253(16) -0.0095(13) -0.0073(13) 0.0165(14)
C3 0.042(2) 0.043(2) 0.0241(17) -0.0086(16) -0.0021(16) 0.0138(19)
C4 0.0277(18) 0.036(2) 0.041(2) -0.0124(17) -0.0052(15) 0.0156(16)
C5 0.0199(15) 0.0241(16) 0.0239(15) -0.0032(12) -0.0027(12) 0.0124(13)
C6 0.0269(17) 0.0250(16) 0.0249(15) -0.0017(13) -0.0002(13) 0.0141(14)
C7 0.0347(19) 0.0254(17) 0.0221(15) -0.0017(13) -0.0029(14) 0.0110(15)
C8 0.0214(15) 0.0244(15) 0.0202(14) -0.0021(12) -0.0014(12) 0.0127(13)
C9 0.0238(16) 0.0240(16) 0.0295(16) -0.0036(13) -0.0016(13) 0.0130(13)
C10 0.0238(17) 0.0269(17) 0.0313(17) 0.0022(14) 0.0017(14) 0.0069(14)
C11 0.0254(17) 0.039(2) 0.0269(16) 0.0018(15) 0.0050(13) 0.0168(16)
C12 0.0355(19) 0.0356(19) 0.0289(17) -0.0032(15) 0.0034(15) 0.0232(17)
C13 0.0286(17) 0.0247(16) 0.0255(15) -0.0013(13) 0.0015(14) 0.0154(14)
C14 0.0277(16) 0.0213(15) 0.0202(14) -0.0038(12) -0.0006(12) 0.0140(13)
C15 0.0245(16) 0.0240(16) 0.0285(16) -0.0039(13) -0.0009(13) 0.0122(14)
C16 0.0330(18) 0.0224(16) 0.0284(17) 0.0016(13) 0.0069(14) 0.0110(14)
C17 0.044(2) 0.0261(17) 0.0265(17) 0.0033(14) 0.0016(15) 0.0177(16)
C18 0.0361(19) 0.0316(18) 0.0305(17) -0.0014(14) -0.0062(15) 0.0197(16)
C19 0.0242(16) 0.0250(16) 0.0270(16) -0.0030(13) -0.0022(12) 0.0131(14)

loop_
_atom_type_symbol
_atom_type_description
_atom_type_scat_dispersion_real
_atom_type_scat_dispersion_imag
_atom_type_scat_source
C C 0.0033 0.0016 'International Tables Vol C Tables 4.2.6.8 and 6.1.1.4'
H H 0.0000 0.0000 'International Tables Vol C Tables 4.2.6.8 and 6.1.1.4'
Ce Ce -0.2486 2.6331 'International Tables Vol C Tables 4.2.6.8 and 6.1.1.4'
N N 0.0061 0.0033 'International Tables Vol C Tables 4.2.6.8 and 6.1.1.4'

loop_
_geom_angle_atom_site_label_1
_geom_angle_atom_site_label_2
_geom_angle_atom_site_label_3
_geom_angle
_geom_angle_site_symmetry_1
_geom_angle_site_symmetry_3
N1 Ce1 N1 103.81(7) 3_565 2_665
N1 Ce1 N1 103.81(7) 3_565 .
N1 Ce1 N1 103.81(7) 2_665 .
N1 Ce1 C1 127.12(9) . 2_665
N1 Ce1 C1 26.73(8) 3_565 3_565
N1 Ce1 C1 106.08(9) 2_665 .
N1 Ce1 C1 127.12(9) 2_665 3_565
N1 Ce1 C1 26.73(8) 2_665 2_665
N1 Ce1 C1 106.08(9) 3_565 2_665
N1 Ce1 C1 26.73(8) . .
N1 Ce1 C1 127.12(9) 3_565 .
N1 Ce1 C1 106.08(9) . 3_565
N2 Ce1 N1 53.55(8) . .
N2 Ce1 N1 146.57(9) 3_565 2_665
N2 Ce1 N1 105.51(9) 3_565 .
N2 Ce1 N1 53.55(8) 2_665 2_665
N2 Ce1 N1 146.56(9) 2_665 .
N2 Ce1 N1 105.52(9) . 2_665
N2 Ce1 N1 146.56(9) . 3_565
N2 Ce1 N1 105.52(9) 2_665 3_565
N2 Ce1 N1 53.55(8) 3_565 3_565
N2 Ce1 N2 104.66(7) 2_665 .
N2 Ce1 N2 104.66(7) 3_565 .
N2 Ce1 N2 104.67(7) 2_665 3_565
N2 Ce1 C1 26.84(8) . .
N2 Ce1 C1 127.34(9) 2_665 .
N2 Ce1 C1 26.83(8) 3_565 3_565
N2 Ce1 C1 26.83(8) 2_665 2_665
N2 Ce1 C1 107.34(9) 2_665 3_565
N2 Ce1 C1 127.34(9) . 3_565
N2 Ce1 C1 107.34(9) 3_565 .
N2 Ce1 C1 127.34(9) 3_565 2_665
N2 Ce1 C1 107.34(9) . 2_665
C1 Ce1 C1 119.987(2) 3_565 2_665
C1 Ce1 C1 119.991(2) 3_565 .
C1 Ce1 C1 119.991(3) 2_665 .
C1 N1 Ce1 94.43(19) . .
C1 N1 C2 122.3(3) . .
C2 N1 Ce1 142.1(2) . .
C1 N2 Ce1 94.82(19) . .
C1 N2 C5 121.2(3) . .
C5 N2 Ce1 138.0(2) . .
C8 N3 C1 117.4(3) . .
C14 N3 C1 119.7(3) . .
C14 N3 C8 121.7(3) . .
N1 C1 Ce1 58.84(16) . .
N1 C1 N2 117.2(3) . .
N1 C1 N3 121.1(3) . .
N2 C1 Ce1 58.35(16) . .
N2 C1 N3 121.8(3) . .
N3 C1 Ce1 178.6(2) . .
N1 C2 C3 110.1(3) . .
N1 C2 C4 109.0(3) . .
C3 C2 C4 110.5(3) . .
N2 C5 C6 108.0(3) . .
N2 C5 C7 110.9(3) . .
C7 C5 C6 110.6(3) . .
C9 C8 N3 119.6(3) . .
C13 C8 N3 120.0(3) . .
C13 C8 C9 120.3(3) . .
C10 C9 C8 119.7(3) . .
C11 C10 C9 120.7(3) . .
C10 C11 C12 119.8(3) . .
C11 C12 C13 120.5(3) . .
C8 C13 C12 119.1(3) . .
C15 C14 N3 119.5(3) . .
C15 C14 C19 119.6(3) . .
C19 C14 N3 120.8(3) . .
C16 C15 C14 120.3(3) . .
C17 C16 C15 120.2(3) . .
C16 C17 C18 119.6(3) . .
C19 C18 C17 120.9(3) . .
C18 C19 C14 119.3(3) . .

loop_
_geom_bond_atom_site_label_1
_geom_bond_atom_site_label_2
_geom_bond_distance
_geom_bond_site_symmetry_2
Ce1 N1 2.517(3) 2_665
Ce1 N1 2.517(3) .
Ce1 N1 2.517(3) 3_565
Ce1 N2 2.505(3) .
Ce1 N2 2.505(3) 3_565
Ce1 N2 2.505(3) 2_665
Ce1 C1 2.933(3) 2_665
Ce1 C1 2.933(3) 3_565
Ce1 C1 2.933(3) .
N1 C1 1.323(4) .
N1 C2 1.462(4) .
N2 C1 1.328(4) .
N2 C5 1.472(4) .
N3 C1 1.449(4) .
N3 C8 1.427(4) .
N3 C14 1.413(4) .
C2 C3 1.510(5) .
C2 C4 1.530(5) .
C5 C6 1.529(4) .
C5 C7 1.514(4) .
C8 C9 1.391(5) .
C8 C13 1.389(4) .
C9 C10 1.382(5) .
C10 C11 1.379(5) .
C11 C12 1.382(5) .
C12 C13 1.399(5) .
C14 C15 1.394(5) .
C14 C19 1.401(5) .
C15 C16 1.388(5) .
C16 C17 1.384(5) .
C17 C18 1.391(5) .
C18 C19 1.388(5) .

loop_
_platon_squeeze_void_nr
_platon_squeeze_void_average_x
_platon_squeeze_void_average_y
_platon_squeeze_void_average_z
_platon_squeeze_void_volume
_platon_squeeze_void_count_electrons
_platon_squeeze_void_content
1 0.000 0.000 0.250 210 48 ' '
2 0.000 0.000 0.750 210 48 ' '
3 0.333 0.667 0.417 208 48 ' '
4 0.333 0.667 0.917 208 48 ' '
5 0.667 0.333 0.083 208 48 ' '
6 0.667 0.333 0.583 208 48 ' '
